data_7244687
loop_
_publ_author_name
'Prashanth, Jupally'
'Arikatla, Sivalakshmi Devi'
'Surov, Artem'
'Voronin, Alexander P.'
'Andrei, Churakov'
'Perlovich, German L.'
'Balasubramanian, Sridhar'

_publ_section_title
;
 Understanding the thermal stability of apalutamide crystalline solvates
 through crystal structure analyses and computational studies
;
_journal_name_full CrystEngComm
_journal_paper_doi 10.1039/D2CE00216G
_journal_year 2022
_chemical_formula_moiety '2(C21 H15 F4 N5 O2 S), C3 H7 N O'
_chemical_formula_sum 'C45 H37 F8 N11 O5 S2'
_chemical_formula_weight 1027.97
_space_group_crystal_system triclinic
_space_group_IT_number 2
_space_group_name_Hall '-P 1'
_space_group_name_H-M_alt 'P -1'
_atom_sites_solution_hydrogens mixed
_audit_creation_method SHELXL-2016/6
_audit_update_record
;
2022-02-11 deposited with the CCDC.	2022-03-30 downloaded from the CCDC.
;
_cell_angle_alpha 68.343(3)
_cell_angle_beta 81.611(3)
_cell_angle_gamma 89.765(3)
_cell_formula_units_Z 4
_cell_length_a 12.3974(9)
_cell_length_b 17.3988(15)
_cell_length_c 23.2772(17)
_cell_measurement_reflns_used 9075
_cell_measurement_temperature 150(2)
_cell_measurement_theta_max 26.368
_cell_measurement_theta_min 2.327
_cell_volume 4609.8(6)
_computing_cell_refinement 'SAINT (Bruker, 2018)'
_computing_data_collection '<i>APEX3</i> (Bruker, 2018)'
_computing_data_reduction 'SAINT (Bruker, 2018)'
_computing_structure_refinement 'SHELXL-2016/6 (Sheldrick, 2016)'
_computing_structure_solution 'SHELXT (Sheldrick, 2016)'
_diffrn_ambient_temperature 150(2)
_diffrn_measured_fraction_theta_full 0.994
_diffrn_measured_fraction_theta_max 0.954
_diffrn_measurement_device_type 'Bruker SMART APEX II'
_diffrn_measurement_method \w
_diffrn_radiation_type MoK\a
_diffrn_radiation_wavelength 0.71073
_diffrn_reflns_av_R_equivalents 0.0696
_diffrn_reflns_av_unetI/netI 0.1126
_diffrn_reflns_Laue_measured_fraction_full 0.994
_diffrn_reflns_Laue_measured_fraction_max 0.954
_diffrn_reflns_limit_h_max 14
_diffrn_reflns_limit_h_min -14
_diffrn_reflns_limit_k_max 20
_diffrn_reflns_limit_k_min -20
_diffrn_reflns_limit_l_max 27
_diffrn_reflns_limit_l_min -27
_diffrn_reflns_number 39826
_diffrn_reflns_point_group_measured_fraction_full 0.994
_diffrn_reflns_point_group_measured_fraction_max 0.954
_diffrn_reflns_theta_full 25.050
_diffrn_reflns_theta_max 25.050
_diffrn_reflns_theta_min 1.842
_exptl_absorpt_coefficient_mu 0.208
_exptl_absorpt_correction_type multi-scan
_exptl_absorpt_process_details 'SADABS (Bruker, 2016)'
_exptl_crystal_colour colourless
_exptl_crystal_density_diffrn 1.481
_exptl_crystal_description plate
_exptl_crystal_F_000 2112
_exptl_crystal_size_max 0.400
_exptl_crystal_size_mid 0.200
_exptl_crystal_size_min 0.010
_exptl_transmission_factor_max 0.8620
_exptl_transmission_factor_min 0.6420
_refine_diff_density_max 0.674
_refine_diff_density_min -0.367
_refine_diff_density_rms 0.090
_refine_ls_extinction_method none
_refine_ls_goodness_of_fit_ref 1.058
_refine_ls_hydrogen_treatment mixed
_refine_ls_matrix_type full
_refine_ls_number_parameters 1332
_refine_ls_number_reflns 15816
_refine_ls_number_restraints 12
_refine_ls_restrained_S_all 1.058
_refine_ls_R_factor_all 0.1575
_refine_ls_R_factor_gt 0.1035
_refine_ls_shift/su_max 0.011
_refine_ls_shift/su_mean 0.000
_refine_ls_structure_factor_coef Fsqd
_refine_ls_weighting_details 'w=1/[\s^2^(Fo^2^)+(0.0953P)^2^+28.5160P] where P=(Fo^2^+2Fc^2^)/3'
_refine_ls_weighting_scheme calc
_refine_ls_wR_factor_gt 0.2444
_refine_ls_wR_factor_ref 0.2736
_reflns_Friedel_coverage 0.000
_reflns_number_gt 9830
_reflns_number_total 15816
_reflns_threshold_expression 'I > 2\s(I)'
_cod_data_source_file d2ce00216g2.cif
_cod_data_source_block a
_cod_database_code 7244687
_shelx_shelxl_version_number 2016/6
_shelx_space_group_comment
;
The symmetry employed for this shelxl refinement is uniquely defined
by the following loop, which should always be used as a source of
symmetry information in preference to the above space-group names.
They are only intended as comments.
;
_shelx_estimated_absorpt_t_min 0.921
_shelx_estimated_absorpt_t_max 0.998

loop_
_space_group_symop_operation_xyz
'x, y, z'
'-x, -y, -z'

loop_
_atom_site_label
_atom_site_type_symbol
_atom_site_fract_x
_atom_site_fract_y
_atom_site_fract_z
_atom_site_U_iso_or_equiv
_atom_site_adp_type
_atom_site_occupancy
_atom_site_site_symmetry_order
_atom_site_calc_flag
_atom_site_refinement_flags_posn
_atom_site_refinement_flags_adp
_atom_site_refinement_flags_occupancy
_atom_site_disorder_assembly
_atom_site_disorder_group
S1 S 0.72188(16) 0.52896(12) 0.68045(10) 0.0295(5) Uani 1 1 d . . . . .
F1A F 0.4166(9) 0.5626(6) 0.5259(5) 0.030(4) Uani 0.406(13) 1 d . . P A 1
F1B F 0.4055(7) 0.7691(4) 0.6153(4) 0.040(3) Uani 0.594(13) 1 d . . P A 2
F11 F 1.0731(4) 0.3533(3) 0.7629(3) 0.0540(14) Uani 1 1 d . . . . .
F12 F 1.0092(4) 0.2279(3) 0.7996(3) 0.0506(14) Uani 1 1 d . . . . .
F13 F 0.9654(4) 0.3131(3) 0.7141(3) 0.0529(14) Uani 1 1 d . . . . .
O11 O 0.4004(5) 0.8018(3) 0.4891(3) 0.0375(14) Uani 1 1 d . . . . .
O12 O 0.4888(5) 0.3306(4) 0.8704(3) 0.0383(14) Uani 1 1 d . . . . .
N11 N 0.2796(6) 0.7035(4) 0.4907(3) 0.0369(17) Uani 1 1 d D . . . .
H11 H 0.249(7) 0.655(4) 0.510(4) 0.044 Uiso 1 1 d D U . . .
N12 N 0.5090(5) 0.4962(4) 0.7277(3) 0.0257(14) Uani 1 1 d . . . . .
N13 N 0.6163(5) 0.4168(4) 0.7903(3) 0.0238(14) Uani 1 1 d . . . . .
N14 N 0.8094(5) 0.3490(4) 0.9017(3) 0.0312(16) Uani 1 1 d . . . . .
N15 N 1.0634(6) 0.2866(5) 0.9214(4) 0.050(2) Uani 1 1 d . . . . .
C10 C 0.3599(6) 0.7306(4) 0.5124(3) 0.0219(16) Uani 1 1 d . . . . .
C11 C 0.3971(6) 0.6685(4) 0.5687(4) 0.0253(17) Uani 1 1 d . . . . .
C12 C 0.4168(6) 0.5878(4) 0.5742(4) 0.0251(17) Uani 1 1 d . . . . .
H12 H 0.403615 0.570612 0.541498 0.030 Uiso 0.594(13) 1 calc R U P A 2
C13 C 0.4548(6) 0.5316(5) 0.6255(4) 0.0283(18) Uani 1 1 d . . . . .
H13 H 0.467629 0.476746 0.627813 0.034 Uiso 1 1 calc R U . . .
C14 C 0.4737(6) 0.5555(4) 0.6730(3) 0.0219(16) Uani 1 1 d . . . . .
C15 C 0.4543(6) 0.6351(4) 0.6703(4) 0.0258(17) Uani 1 1 d . . . . .
H15 H 0.464746 0.651165 0.704020 0.031 Uiso 1 1 calc R U . . .
C16 C 0.4196(6) 0.6905(4) 0.6176(4) 0.0244(17) Uani 1 1 d . . . . .
H16 H 0.410692 0.746037 0.614496 0.029 Uiso 0.406(13) 1 calc R U P A 1
C17 C 0.6159(6) 0.4809(4) 0.7320(4) 0.0240(17) Uani 1 1 d . . . . .
C18 C 0.5112(6) 0.3887(5) 0.8217(4) 0.0282(18) Uani 1 1 d . . . . .
C19 C 0.4348(6) 0.4460(4) 0.7833(4) 0.0243(17) Uani 1 1 d . . . . .
C20 C 0.3312(6) 0.3997(5) 0.7783(4) 0.0286(18) Uani 1 1 d . . . . .
H20A H 0.302636 0.426191 0.738396 0.034 Uiso 1 1 calc R U . . .
H20B H 0.338929 0.339732 0.788177 0.034 Uiso 1 1 calc R U . . .
C21 C 0.2699(6) 0.4204(5) 0.8330(4) 0.0317(19) Uani 1 1 d . . . . .
H21A H 0.266774 0.374954 0.874330 0.038 Uiso 1 1 calc R U . . .
H21B H 0.196574 0.441183 0.826209 0.038 Uiso 1 1 calc R U . . .
C22 C 0.3593(6) 0.4897(5) 0.8197(4) 0.0276(18) Uani 1 1 d . . . . .
H22A H 0.339888 0.545547 0.793373 0.033 Uiso 1 1 calc R U . . .
H22B H 0.385619 0.490374 0.857727 0.033 Uiso 1 1 calc R U . . .
C23 C 0.7209(7) 0.3772(5) 0.8755(4) 0.0303(19) Uani 1 1 d . . . . .
H23 H 0.661982 0.393090 0.898983 0.036 Uiso 1 1 calc R U . . .
C24 C 0.7121(6) 0.3842(4) 0.8145(4) 0.0256(17) Uani 1 1 d . . . . .
C25 C 0.7959(6) 0.3593(4) 0.7808(4) 0.0271(18) Uani 1 1 d . . . . .
H25 H 0.790475 0.362187 0.739822 0.032 Uiso 1 1 calc R U . . .
C26 C 0.8877(6) 0.3302(4) 0.8070(4) 0.0252(17) Uani 1 1 d . . . . .
C27 C 0.8925(6) 0.3287(4) 0.8671(4) 0.0274(18) Uani 1 1 d . . . . .
C28 C 0.9825(7) 0.3066(5) 0.7711(4) 0.036(2) Uani 1 1 d . . . . .
C29 C 0.9880(7) 0.3041(5) 0.8967(4) 0.035(2) Uani 1 1 d . . . . .
C91 C 0.2374(8) 0.7529(5) 0.4350(4) 0.046(2) Uani 1 1 d . . . . .
H91A H 0.202677 0.716584 0.418595 0.069 Uiso 1 1 calc R U . . .
H91B H 0.297405 0.786573 0.403508 0.069 Uiso 1 1 calc R U . . .
H91C H 0.183523 0.789327 0.444917 0.069 Uiso 1 1 calc R U . . .
S2 S 0.69159(16) 1.02630(12) 0.67985(10) 0.0283(5) Uani 1 1 d . . . . .
F2A F 1.0667(7) 1.0593(5) 0.5250(4) 0.030(3) Uani 0.526(13) 1 d . . P B 3
F2B F 1.0493(8) 1.2713(5) 0.6079(5) 0.037(3) Uani 0.474(13) 1 d . . P B 4
F21 F 0.3582(5) 0.7129(3) 0.8306(4) 0.076(2) Uani 1 1 d . . . . .
F22 F 0.4443(5) 0.7848(4) 0.7393(3) 0.077(2) Uani 1 1 d . . . . .
F23 F 0.3019(4) 0.8300(4) 0.7776(3) 0.0613(16) Uani 1 1 d . . . . .
O21 O 1.1003(4) 1.2979(3) 0.4801(3) 0.0382(14) Uani 1 1 d . . . . .
O22 O 0.8159(5) 0.8582(4) 0.8819(3) 0.0499(17) Uani 1 1 d . . . . .
N21 N 1.2176(6) 1.1992(4) 0.4805(3) 0.0374(17) Uani 1 1 d D . . . .
H21 H 1.237(7) 1.151(4) 0.502(4) 0.045 Uiso 1 1 d D U . . .
N22 N 0.8773(5) 1.0051(4) 0.7300(3) 0.0215(14) Uani 1 1 d . . . . .
N23 N 0.7350(5) 0.9322(4) 0.7951(3) 0.0261(15) Uani 1 1 d . . . . .
N24 N 0.4778(6) 0.8806(4) 0.9028(3) 0.0348(17) Uani 1 1 d . . . . .
N25 N 0.2195(7) 0.8012(6) 0.9288(4) 0.059(2) Uani 1 1 d . . . . .
C30 C 1.1323(6) 1.2270(5) 0.5042(4) 0.0288(18) Uani 1 1 d . . . . .
C31 C 1.0688(6) 1.1679(4) 0.5643(4) 0.0225(17) Uani 1 1 d . . . . .
C32 C 1.0415(6) 1.0866(5) 0.5722(4) 0.0269(18) Uani 1 1 d . . . . .
H32 H 1.066984 1.067574 0.539559 0.032 Uiso 0.474(13) 1 calc R U P B 4
C33 C 0.9786(6) 1.0328(4) 0.6261(4) 0.0237(17) Uani 1 1 d . . . . .
H33 H 0.961136 0.977599 0.630455 0.028 Uiso 1 1 calc R U . . .
C34 C 0.9415(6) 1.0608(4) 0.6737(4) 0.0223(16) Uani 1 1 d . . . . .
C35 C 0.9681(6) 1.1409(4) 0.6675(4) 0.0271(18) Uani 1 1 d . . . . .
H35 H 0.944081 1.159791 0.700436 0.032 Uiso 1 1 calc R U . . .
C36 C 1.0297(6) 1.1926(4) 0.6130(4) 0.0247(17) Uani 1 1 d . . . . .
H36 H 1.046250 1.247944 0.608607 0.030 Uiso 0.526(13) 1 calc R U P B 3
C37 C 0.7694(6) 0.9879(4) 0.7341(4) 0.0229(17) Uani 1 1 d . . . . .
C38 C 0.8230(6) 0.9087(5) 0.8293(4) 0.0325(19) Uani 1 1 d . . . . .
C39 C 0.9217(6) 0.9591(4) 0.7870(4) 0.0223(16) Uani 1 1 d . . . . .
C40 C 1.0204(6) 0.9047(5) 0.7844(4) 0.0317(19) Uani 1 1 d . . . . .
H40A H 1.000285 0.844803 0.798587 0.038 Uiso 1 1 calc R U . . .
H40B H 1.069529 0.924366 0.743700 0.038 Uiso 1 1 calc R U . . .
C41 C 1.0608(7) 0.9303(5) 0.8346(4) 0.0330(19) Uani 1 1 d . . . . .
H41A H 1.139530 0.947322 0.825389 0.040 Uiso 1 1 calc R U . . .
H41B H 1.041066 0.889158 0.877712 0.040 Uiso 1 1 calc R U . . .
C42 C 0.9854(6) 1.0038(5) 0.8182(4) 0.0320(19) Uani 1 1 d . . . . .
H42A H 0.942300 1.010593 0.855115 0.038 Uiso 1 1 calc R U . . .
H42B H 1.022791 1.056820 0.788790 0.038 Uiso 1 1 calc R U . . .
C43 C 0.5794(7) 0.9061(5) 0.8756(4) 0.034(2) Uani 1 1 d . . . . .
H43 H 0.622992 0.930580 0.895366 0.041 Uiso 1 1 calc R U . . .
C44 C 0.6251(6) 0.8994(5) 0.8210(4) 0.0274(18) Uani 1 1 d . . . . .
C45 C 0.5668(6) 0.8603(4) 0.7926(4) 0.0275(18) Uani 1 1 d . . . . .
H45 H 0.598352 0.853576 0.755114 0.033 Uiso 1 1 calc R U . . .
C46 C 0.4605(6) 0.8311(5) 0.8205(4) 0.0306(19) Uani 1 1 d . . . . .
C47 C 0.4203(7) 0.8436(5) 0.8748(4) 0.033(2) Uani 1 1 d . . . . .
C48 C 0.3921(8) 0.7899(6) 0.7918(5) 0.044(2) Uani 1 1 d . . . . .
C49 C 0.3083(7) 0.8198(6) 0.9054(4) 0.040(2) Uani 1 1 d . . . . .
C92 C 1.2841(9) 1.2465(6) 0.4202(4) 0.051(3) Uani 1 1 d . . . . .
H92A H 1.357731 1.225804 0.419281 0.077 Uiso 1 1 calc R U . . .
H92B H 1.288534 1.305177 0.414571 0.077 Uiso 1 1 calc R U . . .
H92C H 1.250708 1.240378 0.386394 0.077 Uiso 1 1 calc R U . . .
S3 S 0.56971(17) 0.32545(12) 0.67950(11) 0.0339(5) Uani 1 1 d . . . . .
F3A F 0.1582(8) 0.4339(5) 0.6335(4) 0.051(3) Uani 0.591(14) 1 d . . P C 5
F3B F 0.3385(10) 0.3862(8) 0.4685(5) 0.046(4) Uani 0.409(14) 1 d . . P C 6
F31 F 0.4833(4) 0.1270(3) 0.9661(2) 0.0464(13) Uani 1 1 d . . . . .
F32 F 0.6169(4) 0.0500(3) 0.9930(2) 0.0457(13) Uani 1 1 d . . . . .
F33 F 0.6388(4) 0.1814(3) 0.9659(2) 0.0456(13) Uani 1 1 d . . . . .
O31 O 0.1839(6) 0.5489(4) 0.5180(4) 0.074(3) Uani 1 1 d . . . . .
N31 N 0.1434(6) 0.4705(4) 0.4654(3) 0.0329(16) Uani 1 1 d D . . . .
H31 H 0.129(7) 0.421(3) 0.468(4) 0.039 Uiso 1 1 d D U . . .
N32 N 0.4166(5) 0.2250(4) 0.6686(3) 0.0290(15) Uani 1 1 d . . . . .
N33 N 0.5132(5) 0.1631(4) 0.7429(3) 0.0267(15) Uani 1 1 d . . . . .
N34 N 0.7741(5) 0.1474(4) 0.8024(3) 0.0279(15) Uani 1 1 d . . . . .
N35 N 0.8862(7) 0.1096(5) 0.9338(4) 0.0443(19) Uani 1 1 d . . . . .
O32 O 0.4253(4) 0.0330(3) 0.7889(3) 0.0340(13) Uani 1 1 d . . . . .
C50 C 0.1881(7) 0.4832(5) 0.5089(4) 0.036(2) Uani 1 1 d . . . . .
C51 C 0.2463(6) 0.4131(4) 0.5490(4) 0.0291(19) Uani 1 1 d . . . . .
C52 C 0.2304(6) 0.3923(5) 0.6137(4) 0.033(2) Uani 1 1 d . . . . .
H52 H 0.179912 0.421981 0.631173 0.039 Uiso 0.409(14) 1 calc R U P C 6
C53 C 0.2844(6) 0.3311(5) 0.6531(4) 0.0300(18) Uani 1 1 d . . . . .
H53 H 0.269640 0.316932 0.697120 0.036 Uiso 1 1 calc R U . . .
C54 C 0.3613(6) 0.2902(4) 0.6269(4) 0.0262(18) Uani 1 1 d . . . . .
C55 C 0.3796(7) 0.3065(5) 0.5641(4) 0.035(2) Uani 1 1 d . . . . .
H55 H 0.430553 0.276457 0.547155 0.042 Uiso 1 1 calc R U . . .
C56 C 0.3217(6) 0.3682(5) 0.5252(4) 0.035(2) Uani 1 1 d . . . . .
H56 H 0.333963 0.380019 0.481508 0.042 Uiso 0.591(14) 1 calc R U P C 5
C57 C 0.4979(6) 0.2379(4) 0.6958(4) 0.0283(18) Uani 1 1 d . . . . .
C58 C 0.4345(6) 0.1017(5) 0.7488(4) 0.0277(18) Uani 1 1 d . . . . .
C59 C 0.3706(6) 0.1391(4) 0.6965(4) 0.0252(17) Uani 1 1 d . . . . .
C60 C 0.2458(6) 0.1215(5) 0.7157(4) 0.034(2) Uani 1 1 d . . . . .
H60A H 0.202529 0.167084 0.692037 0.040 Uiso 1 1 calc R U . . .
H60B H 0.220913 0.103507 0.761326 0.040 Uiso 1 1 calc R U . . .
C61 C 0.2555(7) 0.0482(5) 0.6912(4) 0.038(2) Uani 1 1 d . . . . .
H61A H 0.257033 -0.007081 0.724501 0.046 Uiso 1 1 calc R U . . .
H61B H 0.201901 0.048176 0.663616 0.046 Uiso 1 1 calc R U . . .
C62 C 0.3699(6) 0.0872(5) 0.6557(4) 0.0292(18) Uani 1 1 d . . . . .
H62A H 0.427578 0.046728 0.661236 0.035 Uiso 1 1 calc R U . . .
H62B H 0.370356 0.120761 0.610824 0.035 Uiso 1 1 calc R U . . .
C63 C 0.7003(6) 0.1574(4) 0.7641(4) 0.0275(18) Uani 1 1 d . . . . .
H63 H 0.724538 0.167471 0.721172 0.033 Uiso 1 1 calc R U . . .
C64 C 0.5882(6) 0.1533(4) 0.7856(4) 0.0261(18) Uani 1 1 d . . . . .
C65 C 0.5513(6) 0.1409(5) 0.8462(4) 0.0262(17) Uani 1 1 d . . . . .
H65 H 0.475235 0.138704 0.860599 0.031 Uiso 1 1 calc R U . . .
C66 C 0.6255(6) 0.1315(5) 0.8868(4) 0.0291(18) Uani 1 1 d . . . . .
C67 C 0.7357(6) 0.1342(4) 0.8625(4) 0.0263(18) Uani 1 1 d . . . . .
C68 C 0.5907(7) 0.1228(5) 0.9531(4) 0.035(2) Uani 1 1 d . . . . .
C69 C 0.8196(7) 0.1217(5) 0.9023(4) 0.036(2) Uani 1 1 d . . . . .
C93 C 0.0873(8) 0.5372(6) 0.4222(4) 0.047(2) Uani 1 1 d . . . . .
H93A H 0.027308 0.512921 0.410164 0.071 Uiso 1 1 calc R U . . .
H93B H 0.139265 0.568514 0.384738 0.071 Uiso 1 1 calc R U . . .
H93C H 0.058146 0.574327 0.442963 0.071 Uiso 1 1 calc R U . . .
S4 S 0.83519(16) 0.82020(12) 0.70774(11) 0.0343(5) Uani 1 1 d . . . . .
F4A F 1.2978(7) 0.9088(5) 0.6500(4) 0.049(3) Uani 0.613(14) 1 d . . P D 7
F4B F 1.1559(10) 0.8872(8) 0.4858(5) 0.037(4) Uani 0.387(14) 1 d . . P D 8
F41 F 0.7936(6) 0.6806(5) 0.9756(3) 0.078(2) Uani 1 1 d . . . . .
F42 F 0.6595(6) 0.5924(4) 1.0221(3) 0.0741(19) Uani 1 1 d . . . . .
F43 F 0.6290(6) 0.7200(4) 0.9775(3) 0.0701(18) Uani 1 1 d . . . . .
O41 O 1.3018(5) 1.0433(3) 0.5359(3) 0.0386(14) Uani 1 1 d . . . . .
O42 O 0.9194(5) 0.5241(3) 0.8050(3) 0.0421(15) Uani 1 1 d . . . . .
N41 N 1.3597(6) 0.9704(4) 0.4754(3) 0.0305(16) Uani 1 1 d D . . . .
H41 H 1.382(7) 0.926(4) 0.473(4) 0.037 Uiso 1 1 d D U . . .
N42 N 0.9921(5) 0.7200(4) 0.6900(3) 0.0278(15) Uani 1 1 d . . . . .
N43 N 0.8574(5) 0.6568(4) 0.7662(3) 0.0284(15) Uani 1 1 d . . . . .
N44 N 0.5770(6) 0.6062(6) 0.8502(4) 0.058(2) Uani 1 1 d . . . . .
N45 N 0.4124(9) 0.5888(6) 0.9851(5) 0.081(3) Uani 1 1 d . . . . .
C70 C 1.2981(7) 0.9789(5) 0.5245(4) 0.0318(19) Uani 1 1 d . . . . .
C71 C 1.2211(6) 0.9075(5) 0.5667(4) 0.0258(17) Uani 1 1 d . . . . .
C72 C 1.2158(7) 0.8799(5) 0.6308(4) 0.0328(19) Uani 1 1 d . . . . .
H72 H 1.266134 0.903832 0.647365 0.039 Uiso 0.387(14) 1 calc R U P D 8
C73 C 1.1416(6) 0.8200(5) 0.6713(4) 0.0307(19) Uani 1 1 d . . . . .
H73 H 1.140575 0.802298 0.715149 0.037 Uiso 1 1 calc R U . . .
C74 C 1.0682(6) 0.7855(4) 0.6474(4) 0.0265(18) Uani 1 1 d . . . . .
C75 C 1.0706(6) 0.8096(5) 0.5837(4) 0.035(2) Uani 1 1 d . . . . .
H75 H 1.020719 0.784564 0.567622 0.042 Uiso 1 1 calc R U . . .
C76 C 1.1469(7) 0.8706(5) 0.5438(4) 0.036(2) Uani 1 1 d . . . . .
H76 H 1.148806 0.887716 0.499877 0.043 Uiso 0.613(14) 1 calc R U P D 7
C77 C 0.8971(6) 0.7323(5) 0.7214(4) 0.0284(18) Uani 1 1 d . . . . .
C78 C 0.9310(7) 0.5950(5) 0.7674(4) 0.0316(19) Uani 1 1 d . . . . .
C79 C 1.0200(6) 0.6327(5) 0.7133(4) 0.0287(18) Uani 1 1 d . . . . .
C80 C 1.1378(7) 0.6126(5) 0.7262(4) 0.0368(13) Uani 1 1 d D . . . .
H80C H 1.190904 0.660800 0.705885 0.044 Uiso 0.633(18) 1 calc R U P E 10
H80D H 1.143128 0.585374 0.771245 0.044 Uiso 0.633(18) 1 calc R U P E 10
H80A H 1.142785 0.563104 0.764172 0.044 Uiso 0.367(18) 1 calc R U P E 9
H80B H 1.182829 0.660370 0.724811 0.044 Uiso 0.367(18) 1 calc R U P E 9
C81A C 1.1538(14) 0.5962(18) 0.6646(11) 0.0368(13) Uani 0.367(18) 1 d D . P E 9
H81A H 1.191277 0.643288 0.628204 0.044 Uiso 0.367(18) 1 calc R U P E 9
H81B H 1.190012 0.544178 0.668135 0.044 Uiso 0.367(18) 1 calc R U P E 9
C81B C 1.1424(11) 0.5531(10) 0.6919(8) 0.0368(13) Uani 0.633(18) 1 d D . P E 10
H81C H 1.133478 0.493986 0.720018 0.044 Uiso 0.633(18) 1 calc R U P E 10
H81D H 1.207175 0.563205 0.659168 0.044 Uiso 0.633(18) 1 calc R U P E 10
C82 C 1.0348(7) 0.5895(5) 0.6655(4) 0.0368(13) Uani 1 1 d D . . . .
H82C H 1.047625 0.628342 0.621323 0.044 Uiso 0.633(18) 1 calc R U P E 10
H82D H 0.976313 0.546956 0.672655 0.044 Uiso 0.633(18) 1 calc R U P E 10
H82A H 1.003380 0.531874 0.682418 0.044 Uiso 0.367(18) 1 calc R U P E 9
H82B H 1.010847 0.621991 0.625095 0.044 Uiso 0.367(18) 1 calc R U P E 9
C83 C 0.6650(8) 0.6196(6) 0.8077(5) 0.050(3) Uani 1 1 d . . . . .
H83 H 0.658389 0.609515 0.770855 0.060 Uiso 1 1 calc R U . . .
C84 C 0.7665(6) 0.6472(4) 0.8129(4) 0.0272(18) Uani 1 1 d . . . . .
C85 C 0.7743(7) 0.6621(5) 0.8665(4) 0.036(2) Uani 1 1 d . . . . .
H85 H 0.841596 0.682854 0.871625 0.043 Uiso 1 1 calc R U . . .
C86 C 0.6855(7) 0.6470(5) 0.9123(4) 0.0331(19) Uani 1 1 d . . . . .
C87 C 0.5887(7) 0.6193(5) 0.9019(5) 0.043(2) Uani 1 1 d . . . . .
C88 C 0.6912(10) 0.6607(7) 0.9718(4) 0.056(3) Uani 1 1 d . . . . .
C89 C 0.4897(9) 0.6023(7) 0.9485(6) 0.058(3) Uani 1 1 d . . . . .
C94 C 1.4350(8) 1.0352(5) 0.4314(4) 0.041(2) Uani 1 1 d . . . . .
H94A H 1.501102 1.010932 0.418476 0.061 Uiso 1 1 calc R U . . .
H94B H 1.454338 1.073119 0.451195 0.061 Uiso 1 1 calc R U . . .
H94C H 1.400905 1.065799 0.394726 0.061 Uiso 1 1 calc R U . . .
O1 O 0.0420(6) 0.6851(4) 0.8342(4) 0.0535(18) Uani 1 1 d . . . . .
N1 N 0.0974(7) 0.6093(5) 0.9265(4) 0.051(2) Uani 1 1 d . . . . .
C1 C 0.0590(8) 0.6750(7) 0.8876(6) 0.061(3) Uani 1 1 d . . . . .
H1 H 0.042648 0.719151 0.901665 0.073 Uiso 1 1 calc R U . . .
C2 C 0.1238(12) 0.5392(8) 0.9096(6) 0.087(4) Uani 1 1 d . . . . .
H2A H 0.077961 0.536758 0.879299 0.131 Uiso 1 1 calc R U . . .
H2B H 0.110511 0.488302 0.947030 0.131 Uiso 1 1 calc R U . . .
H2C H 0.200833 0.544715 0.890867 0.131 Uiso 1 1 calc R U . . .
C3 C 0.1209(11) 0.6050(9) 0.9865(6) 0.082(4) Uani 1 1 d . . . . .
H3A H 0.113528 0.659522 0.989448 0.123 Uiso 1 1 calc R U . . .
H3B H 0.195663 0.587883 0.990829 0.123 Uiso 1 1 calc R U . . .
H3C H 0.069541 0.564534 1.019882 0.123 Uiso 1 1 calc R U . . .
O2 O 0.2974(5) 0.1896(4) 0.8217(3) 0.0436(15) Uani 1 1 d . . . . .
N2 N 0.2181(6) 0.1166(4) 0.9221(4) 0.0405(18) Uani 1 1 d . . . . .
C4 C 0.2677(7) 0.1814(5) 0.8770(5) 0.041(2) Uani 1 1 d . . . . .
H4 H 0.282926 0.227513 0.887618 0.049 Uiso 1 1 calc R U . . .
C5 C 0.1895(10) 0.0436(6) 0.9096(5) 0.059(3) Uani 1 1 d . . . . .
H5A H 0.235505 0.044210 0.871390 0.088 Uiso 1 1 calc R U . . .
H5B H 0.112597 0.043980 0.904112 0.088 Uiso 1 1 calc R U . . .
H5C H 0.201272 -0.006491 0.944865 0.088 Uiso 1 1 calc R U . . .
C6 C 0.1865(10) 0.1141(6) 0.9849(4) 0.057(3) Uani 1 1 d . . . . .
H6A H 0.211448 0.166004 0.987364 0.085 Uiso 1 1 calc R U . . .
H6B H 0.219832 0.067587 1.014142 0.085 Uiso 1 1 calc R U . . .
H6C H 0.106846 0.106939 0.995968 0.085 Uiso 1 1 calc R U . . .

loop_
_atom_site_aniso_label
_atom_site_aniso_U_11
_atom_site_aniso_U_22
_atom_site_aniso_U_33
_atom_site_aniso_U_23
_atom_site_aniso_U_13
_atom_site_aniso_U_12
S1 0.0191(10) 0.0305(10) 0.0310(11) -0.0047(9) 0.0021(9) 0.0038(8)
F1A 0.041(7) 0.033(6) 0.019(6) -0.012(5) -0.006(5) 0.018(5)
F1B 0.060(6) 0.015(4) 0.046(5) -0.011(4) -0.014(4) 0.010(4)
F11 0.029(3) 0.067(4) 0.069(4) -0.034(3) 0.007(3) -0.006(3)
F12 0.044(3) 0.038(3) 0.065(4) -0.013(3) -0.009(3) 0.026(2)
F13 0.049(3) 0.070(4) 0.048(3) -0.029(3) -0.014(3) 0.031(3)
O11 0.039(3) 0.024(3) 0.045(4) -0.004(3) -0.014(3) 0.003(3)
O12 0.029(3) 0.039(3) 0.035(3) 0.000(3) -0.005(3) 0.002(3)
N11 0.040(4) 0.022(4) 0.042(5) -0.003(3) -0.014(4) 0.002(3)
N12 0.017(3) 0.025(3) 0.028(4) -0.005(3) 0.002(3) 0.000(3)
N13 0.021(3) 0.025(3) 0.022(3) -0.005(3) 0.001(3) -0.002(3)
N14 0.029(4) 0.031(4) 0.033(4) -0.011(3) -0.008(3) 0.005(3)
N15 0.025(4) 0.056(5) 0.063(6) -0.012(4) -0.017(4) 0.008(4)
C10 0.014(4) 0.023(4) 0.024(4) -0.006(3) 0.004(3) 0.007(3)
C11 0.022(4) 0.024(4) 0.028(4) -0.008(3) 0.000(4) 0.004(3)
C12 0.026(4) 0.019(4) 0.030(4) -0.011(3) -0.001(4) 0.004(3)
C13 0.030(5) 0.021(4) 0.034(5) -0.010(4) -0.006(4) 0.005(3)
C14 0.018(4) 0.020(4) 0.023(4) -0.003(3) -0.003(3) 0.005(3)
C15 0.018(4) 0.023(4) 0.034(5) -0.009(4) -0.001(4) 0.002(3)
C16 0.022(4) 0.016(4) 0.032(5) -0.006(3) -0.002(4) 0.007(3)
C17 0.024(4) 0.018(4) 0.031(5) -0.009(3) -0.006(4) 0.000(3)
C18 0.026(5) 0.029(4) 0.027(5) -0.007(4) -0.002(4) 0.003(3)
C19 0.021(4) 0.024(4) 0.024(4) -0.006(3) -0.001(3) 0.005(3)
C20 0.026(4) 0.029(4) 0.029(4) -0.008(4) -0.007(4) 0.007(3)
C21 0.019(4) 0.035(5) 0.036(5) -0.010(4) 0.001(4) 0.001(3)
C22 0.023(4) 0.032(4) 0.028(4) -0.012(4) -0.001(4) 0.000(3)
C23 0.029(5) 0.029(4) 0.033(5) -0.012(4) -0.002(4) 0.004(3)
C24 0.017(4) 0.022(4) 0.036(5) -0.007(3) -0.007(4) -0.001(3)
C25 0.026(4) 0.022(4) 0.033(5) -0.011(3) -0.004(4) 0.002(3)
C26 0.021(4) 0.016(4) 0.034(5) -0.003(3) -0.005(4) 0.002(3)
C27 0.029(5) 0.020(4) 0.029(5) -0.003(3) -0.008(4) 0.002(3)
C28 0.029(5) 0.033(5) 0.042(6) -0.011(4) -0.006(4) 0.009(4)
C29 0.027(5) 0.032(5) 0.049(6) -0.020(4) -0.006(4) 0.001(4)
C91 0.065(7) 0.031(5) 0.041(6) -0.007(4) -0.021(5) 0.012(4)
S2 0.0205(10) 0.0298(10) 0.0324(11) -0.0077(9) -0.0075(9) 0.0024(8)
F2A 0.028(5) 0.031(5) 0.032(5) -0.016(4) 0.008(4) -0.007(4)
F2B 0.053(7) 0.012(5) 0.046(7) -0.012(4) -0.004(5) -0.007(4)
F21 0.060(4) 0.042(3) 0.127(6) -0.028(4) -0.024(4) -0.011(3)
F22 0.055(4) 0.111(5) 0.098(5) -0.082(5) -0.003(4) -0.014(4)
F23 0.039(3) 0.073(4) 0.089(5) -0.041(4) -0.032(3) 0.008(3)
O21 0.029(3) 0.028(3) 0.050(4) -0.006(3) -0.007(3) 0.005(2)
O22 0.036(4) 0.069(4) 0.029(4) 0.001(3) -0.009(3) -0.003(3)
N21 0.041(5) 0.027(4) 0.040(5) -0.009(3) -0.003(4) 0.005(3)
N22 0.022(3) 0.022(3) 0.021(3) -0.007(3) -0.006(3) 0.003(3)
N23 0.025(4) 0.025(3) 0.028(4) -0.011(3) -0.004(3) 0.004(3)
N24 0.027(4) 0.046(4) 0.027(4) -0.009(3) -0.003(3) 0.004(3)
N25 0.025(5) 0.089(7) 0.056(6) -0.016(5) -0.010(4) 0.005(4)
C30 0.022(4) 0.035(5) 0.034(5) -0.015(4) -0.012(4) 0.007(3)
C31 0.014(4) 0.019(4) 0.036(5) -0.011(3) -0.008(3) 0.002(3)
C32 0.022(4) 0.026(4) 0.032(5) -0.009(4) -0.005(4) 0.002(3)
C33 0.016(4) 0.019(4) 0.037(5) -0.010(3) -0.005(4) 0.002(3)
C34 0.018(4) 0.020(4) 0.029(4) -0.009(3) -0.005(3) 0.004(3)
C35 0.021(4) 0.020(4) 0.043(5) -0.014(4) -0.008(4) 0.007(3)
C36 0.017(4) 0.015(4) 0.039(5) -0.003(3) -0.011(4) 0.004(3)
C37 0.022(4) 0.023(4) 0.029(4) -0.016(3) -0.004(4) 0.008(3)
C38 0.020(4) 0.039(5) 0.039(5) -0.013(4) -0.006(4) 0.004(3)
C39 0.014(4) 0.023(4) 0.027(4) -0.006(3) -0.003(3) 0.003(3)
C40 0.023(4) 0.037(5) 0.035(5) -0.012(4) -0.007(4) 0.005(3)
C41 0.024(4) 0.033(4) 0.040(5) -0.009(4) -0.011(4) 0.000(3)
C42 0.018(4) 0.040(5) 0.045(5) -0.023(4) -0.007(4) 0.004(3)
C43 0.026(5) 0.038(5) 0.035(5) -0.010(4) -0.008(4) -0.002(4)
C44 0.019(4) 0.030(4) 0.027(5) -0.004(4) -0.003(4) 0.000(3)
C45 0.028(5) 0.025(4) 0.027(4) -0.008(3) -0.003(4) 0.007(3)
C46 0.023(4) 0.031(4) 0.034(5) -0.006(4) -0.009(4) 0.001(3)
C47 0.023(4) 0.030(4) 0.036(5) 0.000(4) -0.008(4) 0.007(3)
C48 0.036(5) 0.040(5) 0.058(6) -0.023(5) 0.001(5) -0.008(4)
C49 0.019(5) 0.052(6) 0.044(6) -0.012(4) -0.008(4) 0.006(4)
C92 0.065(7) 0.036(5) 0.040(6) -0.009(4) 0.018(5) -0.006(5)
S3 0.0269(11) 0.0233(10) 0.0551(14) -0.0153(10) -0.0155(11) 0.0045(8)
F3A 0.067(7) 0.050(6) 0.047(6) -0.030(5) -0.019(5) 0.037(5)
F3B 0.038(8) 0.075(9) 0.020(8) -0.013(6) 0.000(6) 0.022(6)
F31 0.031(3) 0.068(4) 0.041(3) -0.024(3) 0.000(2) 0.001(2)
F32 0.048(3) 0.045(3) 0.033(3) -0.003(2) -0.004(3) 0.005(2)
F33 0.052(3) 0.053(3) 0.036(3) -0.024(2) -0.001(3) -0.009(3)
O31 0.078(5) 0.030(4) 0.136(7) -0.035(4) -0.079(5) 0.021(3)
N31 0.034(4) 0.034(4) 0.028(4) -0.008(3) -0.008(3) 0.016(3)
N32 0.022(4) 0.025(3) 0.042(4) -0.012(3) -0.010(3) 0.004(3)
N33 0.019(3) 0.024(3) 0.042(4) -0.014(3) -0.015(3) 0.004(3)
N34 0.016(3) 0.034(4) 0.035(4) -0.012(3) -0.011(3) 0.005(3)
N35 0.043(5) 0.043(4) 0.045(5) -0.012(4) -0.014(4) 0.003(4)
O32 0.033(3) 0.027(3) 0.040(3) -0.008(3) -0.010(3) 0.000(2)
C50 0.032(5) 0.024(4) 0.046(6) -0.003(4) -0.012(4) 0.002(3)
C51 0.015(4) 0.021(4) 0.050(6) -0.009(4) -0.012(4) 0.000(3)
C52 0.024(4) 0.026(4) 0.052(6) -0.017(4) -0.012(4) 0.011(3)
C53 0.030(5) 0.030(4) 0.033(5) -0.012(4) -0.013(4) 0.004(3)
C54 0.014(4) 0.020(4) 0.043(5) -0.009(4) -0.009(4) 0.004(3)
C55 0.025(5) 0.031(4) 0.044(6) -0.011(4) -0.001(4) 0.008(4)
C56 0.019(4) 0.035(5) 0.043(6) -0.003(4) -0.008(4) 0.006(3)
C57 0.017(4) 0.022(4) 0.047(5) -0.014(4) -0.006(4) 0.005(3)
C58 0.027(4) 0.029(4) 0.030(5) -0.015(4) -0.002(4) 0.003(3)
C59 0.024(4) 0.019(4) 0.032(4) -0.008(3) -0.007(4) -0.001(3)
C60 0.023(4) 0.035(5) 0.041(5) -0.012(4) -0.006(4) 0.004(3)
C61 0.023(5) 0.040(5) 0.051(6) -0.016(4) -0.009(4) 0.009(4)
C62 0.033(5) 0.025(4) 0.031(5) -0.015(4) 0.004(4) -0.003(3)
C63 0.025(4) 0.027(4) 0.031(5) -0.010(4) -0.007(4) 0.004(3)
C64 0.022(4) 0.016(4) 0.043(5) -0.011(4) -0.014(4) 0.006(3)
C65 0.018(4) 0.031(4) 0.029(5) -0.011(4) -0.004(4) 0.006(3)
C66 0.028(5) 0.026(4) 0.036(5) -0.013(4) -0.009(4) 0.006(3)
C67 0.023(4) 0.021(4) 0.033(5) -0.006(3) -0.010(4) 0.004(3)
C68 0.028(5) 0.036(5) 0.037(5) -0.008(4) -0.009(4) -0.005(4)
C69 0.034(5) 0.030(5) 0.046(6) -0.017(4) -0.010(5) 0.003(4)
C93 0.037(5) 0.054(6) 0.046(6) -0.011(5) -0.009(5) 0.030(4)
S4 0.0229(11) 0.0227(10) 0.0555(14) -0.0147(10) -0.0002(10) 0.0060(8)
F4A 0.062(6) 0.041(5) 0.044(5) -0.015(4) -0.016(5) -0.014(4)
F4B 0.036(8) 0.057(8) 0.009(7) -0.003(5) -0.002(5) -0.021(6)
F41 0.078(5) 0.110(5) 0.052(4) -0.035(4) -0.015(4) -0.016(4)
F42 0.097(5) 0.073(4) 0.036(3) -0.004(3) -0.001(3) -0.013(4)
F43 0.097(5) 0.064(4) 0.054(4) -0.033(3) 0.005(4) 0.006(4)
O41 0.034(3) 0.029(3) 0.057(4) -0.024(3) 0.002(3) 0.002(2)
O42 0.045(4) 0.028(3) 0.051(4) -0.011(3) -0.013(3) 0.006(3)
N41 0.034(4) 0.021(3) 0.038(4) -0.012(3) -0.005(3) 0.001(3)
N42 0.018(3) 0.024(3) 0.040(4) -0.011(3) -0.001(3) 0.007(3)
N43 0.024(4) 0.020(3) 0.038(4) -0.006(3) -0.006(3) 0.002(3)
N44 0.030(5) 0.100(7) 0.058(6) -0.050(5) 0.008(4) -0.012(4)
N45 0.055(6) 0.082(7) 0.092(8) -0.032(6) 0.031(6) -0.004(5)
C70 0.028(5) 0.025(4) 0.044(5) -0.014(4) -0.009(4) 0.008(3)
C71 0.012(4) 0.032(4) 0.039(5) -0.018(4) -0.006(4) 0.007(3)
C72 0.028(5) 0.027(4) 0.044(5) -0.013(4) -0.013(4) 0.004(3)
C73 0.031(5) 0.032(4) 0.032(5) -0.013(4) -0.007(4) 0.003(4)
C74 0.025(4) 0.022(4) 0.031(5) -0.010(3) -0.001(4) 0.008(3)
C75 0.014(4) 0.047(5) 0.048(6) -0.023(4) -0.005(4) -0.001(4)
C76 0.022(5) 0.044(5) 0.043(6) -0.018(4) -0.004(4) 0.005(4)
C77 0.023(4) 0.029(4) 0.035(5) -0.012(4) -0.008(4) 0.004(3)
C78 0.031(5) 0.024(4) 0.045(5) -0.018(4) -0.012(4) 0.009(3)
C79 0.025(4) 0.025(4) 0.042(5) -0.018(4) -0.008(4) 0.011(3)
C80 0.030(3) 0.030(3) 0.046(4) -0.012(3) -0.001(3) 0.008(2)
C81A 0.030(3) 0.030(3) 0.046(4) -0.012(3) -0.001(3) 0.008(2)
C81B 0.030(3) 0.030(3) 0.046(4) -0.012(3) -0.001(3) 0.008(2)
C82 0.030(3) 0.030(3) 0.046(4) -0.012(3) -0.001(3) 0.008(2)
C83 0.048(6) 0.061(6) 0.058(7) -0.042(5) -0.006(5) -0.004(5)
C84 0.022(4) 0.023(4) 0.034(5) -0.009(4) -0.001(4) 0.001(3)
C85 0.034(5) 0.031(4) 0.038(5) -0.007(4) -0.012(4) -0.007(4)
C86 0.032(5) 0.032(4) 0.029(5) -0.007(4) 0.001(4) -0.001(4)
C87 0.032(5) 0.041(5) 0.052(6) -0.017(5) 0.008(5) 0.005(4)
C88 0.068(8) 0.067(7) 0.019(5) -0.004(5) 0.002(5) -0.007(6)
C89 0.050(7) 0.056(7) 0.073(8) -0.031(6) -0.008(7) 0.005(5)
C94 0.044(6) 0.040(5) 0.033(5) -0.010(4) 0.003(4) -0.006(4)
O1 0.052(4) 0.051(4) 0.070(5) -0.030(4) -0.029(4) 0.010(3)
N1 0.046(5) 0.069(6) 0.054(5) -0.039(5) -0.015(4) 0.014(4)
C1 0.038(6) 0.068(8) 0.094(10) -0.048(7) -0.016(6) 0.005(5)
C2 0.104(11) 0.095(10) 0.077(9) -0.045(8) -0.027(8) 0.053(8)
C3 0.081(9) 0.119(11) 0.062(8) -0.046(8) -0.027(7) 0.020(8)
O2 0.040(4) 0.037(3) 0.049(4) -0.014(3) 0.004(3) 0.005(3)
N2 0.051(5) 0.026(4) 0.043(5) -0.008(3) -0.015(4) 0.008(3)
C4 0.034(5) 0.032(5) 0.059(7) -0.018(5) -0.010(5) 0.011(4)
C5 0.096(9) 0.041(6) 0.039(6) -0.011(5) -0.016(6) -0.025(5)
C6 0.082(8) 0.051(6) 0.038(6) -0.014(5) -0.014(6) 0.016(5)

loop_
_atom_type_symbol
_atom_type_description
_atom_type_scat_dispersion_real
_atom_type_scat_dispersion_imag
_atom_type_scat_source
C C 0.0033 0.0016 'International Tables Vol C Tables 4.2.6.8 and 6.1.1.4'
H H 0.0000 0.0000 'International Tables Vol C Tables 4.2.6.8 and 6.1.1.4'
N N 0.0061 0.0033 'International Tables Vol C Tables 4.2.6.8 and 6.1.1.4'
O O 0.0106 0.0060 'International Tables Vol C Tables 4.2.6.8 and 6.1.1.4'
F F 0.0171 0.0103 'International Tables Vol C Tables 4.2.6.8 and 6.1.1.4'
S S 0.1246 0.1234 'International Tables Vol C Tables 4.2.6.8 and 6.1.1.4'

loop_
_geom_angle_atom_site_label_1
_geom_angle_atom_site_label_2
_geom_angle_atom_site_label_3
_geom_angle
_geom_angle_site_symmetry_1
_geom_angle_site_symmetry_3
_geom_angle_publ_flag
C10 N11 C91 123.4(7) . . ?
C10 N11 H11 121(6) . . ?
C91 N11 H11 116(6) . . ?
C17 N12 C14 123.0(6) . . ?
C17 N12 C19 113.4(6) . . ?
C14 N12 C19 123.6(6) . . ?
C18 N13 C17 112.1(6) . . ?
C18 N13 C24 123.7(6) . . ?
C17 N13 C24 124.3(6) . . ?
C23 N14 C27 117.8(7) . . ?
O11 C10 N11 123.6(7) . . ?
O11 C10 C11 120.9(7) . . ?
N11 C10 C11 115.5(7) . . ?
C12 C11 C16 116.1(7) . . ?
C12 C11 C10 122.7(7) . . ?
C16 C11 C10 121.0(6) . . ?
F1A C12 C13 114.8(7) . . ?
F1A C12 C11 122.0(8) . . ?
C13 C12 C11 122.4(7) . . ?
C13 C12 H12 118.8 . . ?
C11 C12 H12 118.8 . . ?
C14 C13 C12 119.4(7) . . ?
C14 C13 H13 120.3 . . ?
C12 C13 H13 120.3 . . ?
C13 C14 C15 120.7(7) . . ?
C13 C14 N12 119.6(6) . . ?
C15 C14 N12 119.7(7) . . ?
C16 C15 C14 118.5(7) . . ?
C16 C15 H15 120.8 . . ?
C14 C15 H15 120.8 . . ?
F1B C16 C15 117.0(7) . . ?
F1B C16 C11 120.1(7) . . ?
C15 C16 C11 122.8(7) . . ?
C15 C16 H16 118.6 . . ?
C11 C16 H16 118.6 . . ?
N12 C17 N13 105.8(6) . . ?
N12 C17 S1 127.0(6) . . ?
N13 C17 S1 127.2(6) . . ?
O12 C18 N13 125.3(7) . . ?
O12 C18 C19 128.4(7) . . ?
N13 C18 C19 106.3(6) . . ?
N12 C19 C18 101.9(6) . . ?
N12 C19 C22 119.0(6) . . ?
C18 C19 C22 113.8(6) . . ?
N12 C19 C20 121.1(6) . . ?
C18 C19 C20 113.1(6) . . ?
C22 C19 C20 88.5(6) . . ?
C21 C20 C19 88.1(6) . . ?
C21 C20 H20A 114.0 . . ?
C19 C20 H20A 114.0 . . ?
C21 C20 H20B 114.0 . . ?
C19 C20 H20B 114.0 . . ?
H20A C20 H20B 111.2 . . ?
C20 C21 C22 89.1(6) . . ?
C20 C21 H21A 113.8 . . ?
C22 C21 H21A 113.8 . . ?
C20 C21 H21B 113.8 . . ?
C22 C21 H21B 113.8 . . ?
H21A C21 H21B 111.0 . . ?
C19 C22 C21 87.9(6) . . ?
C19 C22 H22A 114.0 . . ?
C21 C22 H22A 114.0 . . ?
C19 C22 H22B 114.0 . . ?
C21 C22 H22B 114.0 . . ?
H22A C22 H22B 111.2 . . ?
N14 C23 C24 122.3(7) . . ?
N14 C23 H23 118.8 . . ?
C24 C23 H23 118.8 . . ?
C25 C24 C23 119.1(7) . . ?
C25 C24 N13 122.9(7) . . ?
C23 C24 N13 118.0(7) . . ?
C26 C25 C24 119.5(7) . . ?
C26 C25 H25 120.3 . . ?
C24 C25 H25 120.3 . . ?
C25 C26 C27 118.0(7) . . ?
C25 C26 C28 121.3(7) . . ?
C27 C26 C28 120.6(7) . . ?
N14 C27 C26 123.2(7) . . ?
N14 C27 C29 114.9(7) . . ?
C26 C27 C29 121.9(7) . . ?
F11 C28 F13 106.6(7) . . ?
F11 C28 F12 105.4(7) . . ?
F13 C28 F12 105.7(7) . . ?
F11 C28 C26 112.3(7) . . ?
F13 C28 C26 113.0(7) . . ?
F12 C28 C26 113.1(7) . . ?
N15 C29 C27 177.4(9) . . ?
N11 C91 H91A 109.5 . . ?
N11 C91 H91B 109.5 . . ?
H91A C91 H91B 109.5 . . ?
N11 C91 H91C 109.5 . . ?
H91A C91 H91C 109.5 . . ?
H91B C91 H91C 109.5 . . ?
C30 N21 C92 123.6(7) . . ?
C30 N21 H21 118(6) . . ?
C92 N21 H21 118(6) . . ?
C37 N22 C34 122.3(6) . . ?
C37 N22 C39 113.7(6) . . ?
C34 N22 C39 123.9(6) . . ?
C37 N23 C38 111.9(6) . . ?
C37 N23 C44 125.5(6) . . ?
C38 N23 C44 122.6(6) . . ?
C43 N24 C47 116.4(7) . . ?
O21 C30 N21 124.3(8) . . ?
O21 C30 C31 119.1(7) . . ?
N21 C30 C31 116.6(7) . . ?
C36 C31 C32 116.7(7) . . ?
C36 C31 C30 121.7(6) . . ?
C32 C31 C30 121.6(7) . . ?
F2A C32 C33 116.6(7) . . ?
F2A C32 C31 121.0(7) . . ?
C33 C32 C31 122.1(7) . . ?
C33 C32 H32 118.9 . . ?
C31 C32 H32 118.9 . . ?
C32 C33 C34 118.8(7) . . ?
C32 C33 H33 120.6 . . ?
C34 C33 H33 120.6 . . ?
C35 C34 C33 120.5(7) . . ?
C35 C34 N22 120.3(7) . . ?
C33 C34 N22 119.1(6) . . ?
C36 C35 C34 118.8(7) . . ?
C36 C35 H35 120.6 . . ?
C34 C35 H35 120.6 . . ?
F2B C36 C35 116.7(8) . . ?
F2B C36 C31 120.2(8) . . ?
C35 C36 C31 123.0(7) . . ?
C35 C36 H36 118.5 . . ?
C31 C36 H36 118.5 . . ?
N22 C37 N23 106.2(6) . . ?
N22 C37 S2 127.8(6) . . ?
N23 C37 S2 125.9(6) . . ?
O22 C38 N23 124.9(8) . . ?
O22 C38 C39 129.1(7) . . ?
N23 C38 C39 106.0(7) . . ?
N22 C39 C38 102.1(6) . . ?
N22 C39 C42 121.1(6) . . ?
C38 C39 C42 113.3(7) . . ?
N22 C39 C40 119.9(6) . . ?
C38 C39 C40 111.7(6) . . ?
C42 C39 C40 89.1(6) . . ?
C41 C40 C39 87.7(6) . . ?
C41 C40 H40A 114.0 . . ?
C39 C40 H40A 114.0 . . ?
C41 C40 H40B 114.0 . . ?
C39 C40 H40B 114.0 . . ?
H40A C40 H40B 111.2 . . ?
C40 C41 C42 89.0(6) . . ?
C40 C41 H41A 113.8 . . ?
C42 C41 H41A 113.8 . . ?
C40 C41 H41B 113.8 . . ?
C42 C41 H41B 113.8 . . ?
H41A C41 H41B 111.0 . . ?
C39 C42 C41 88.4(6) . . ?
C39 C42 H42A 113.9 . . ?
C41 C42 H42A 113.9 . . ?
C39 C42 H42B 113.9 . . ?
C41 C42 H42B 113.9 . . ?
H42A C42 H42B 111.1 . . ?
N24 C43 C44 123.8(8) . . ?
N24 C43 H43 118.1 . . ?
C44 C43 H43 118.1 . . ?
C43 C44 C45 120.0(7) . . ?
C43 C44 N23 118.5(7) . . ?
C45 C44 N23 121.5(7) . . ?
C44 C45 C46 117.8(7) . . ?
C44 C45 H45 121.1 . . ?
C46 C45 H45 121.1 . . ?
C47 C46 C45 117.6(7) . . ?
C47 C46 C48 121.6(8) . . ?
C45 C46 C48 120.8(8) . . ?
N24 C47 C46 124.3(8) . . ?
N24 C47 C49 113.8(8) . . ?
C46 C47 C49 121.8(8) . . ?
F22 C48 F23 106.8(8) . . ?
F22 C48 F21 107.3(8) . . ?
F23 C48 F21 105.9(7) . . ?
F22 C48 C46 112.7(7) . . ?
F23 C48 C46 111.8(7) . . ?
F21 C48 C46 111.9(8) . . ?
N25 C49 C47 179.0(10) . . ?
N21 C92 H92A 109.5 . . ?
N21 C92 H92B 109.5 . . ?
H92A C92 H92B 109.5 . . ?
N21 C92 H92C 109.5 . . ?
H92A C92 H92C 109.5 . . ?
H92B C92 H92C 109.5 . . ?
C50 N31 C93 120.5(7) . . ?
C50 N31 H31 121(6) . . ?
C93 N31 H31 116(6) . . ?
C57 N32 C54 124.0(6) . . ?
C57 N32 C59 112.9(6) . . ?
C54 N32 C59 121.6(6) . . ?
C57 N33 C58 111.4(6) . . ?
C57 N33 C64 124.1(6) . . ?
C58 N33 C64 123.9(6) . . ?
C63 N34 C67 116.8(7) . . ?
O31 C50 N31 123.5(8) . . ?
O31 C50 C51 119.8(8) . . ?
N31 C50 C51 116.7(7) . . ?
C52 C51 C56 116.6(7) . . ?
C52 C51 C50 119.8(7) . . ?
C56 C51 C50 123.5(8) . . ?
F3A C52 C53 122.6(9) . . ?
F3A C52 C51 114.3(8) . . ?
C53 C52 C51 123.0(7) . . ?
C53 C52 H52 118.5 . . ?
C51 C52 H52 118.5 . . ?
C52 C53 C54 118.1(8) . . ?
C52 C53 H53 121.0 . . ?
C54 C53 H53 121.0 . . ?
C55 C54 C53 121.9(7) . . ?
C55 C54 N32 120.1(7) . . ?
C53 C54 N32 117.8(7) . . ?
C54 C55 C56 118.5(8) . . ?
C54 C55 H55 120.7 . . ?
C56 C55 H55 120.7 . . ?
F3B C56 C51 117.9(9) . . ?
F3B C56 C55 120.3(9) . . ?
C51 C56 C55 121.8(8) . . ?
C51 C56 H56 119.1 . . ?
C55 C56 H56 119.1 . . ?
N32 C57 N33 107.4(6) . . ?
N32 C57 S3 128.1(6) . . ?
N33 C57 S3 124.5(6) . . ?
O32 C58 N33 124.5(7) . . ?
O32 C58 C59 129.4(7) . . ?
N33 C58 C59 106.1(6) . . ?
N32 C59 C58 101.9(6) . . ?
N32 C59 C62 120.0(7) . . ?
C58 C59 C62 112.3(6) . . ?
N32 C59 C60 120.0(6) . . ?
C58 C59 C60 114.2(7) . . ?
C62 C59 C60 89.0(6) . . ?
C59 C60 C61 88.7(6) . . ?
C59 C60 H60A 113.9 . . ?
C61 C60 H60A 113.9 . . ?
C59 C60 H60B 113.9 . . ?
C61 C60 H60B 113.9 . . ?
H60A C60 H60B 111.1 . . ?
C62 C61 C60 87.3(6) . . ?
C62 C61 H61A 114.1 . . ?
C60 C61 H61A 114.1 . . ?
C62 C61 H61B 114.1 . . ?
C60 C61 H61B 114.1 . . ?
H61A C61 H61B 111.3 . . ?
C59 C62 C61 90.1(6) . . ?
C59 C62 H62A 113.6 . . ?
C61 C62 H62A 113.6 . . ?
C59 C62 H62B 113.6 . . ?
C61 C62 H62B 113.6 . . ?
H62A C62 H62B 110.9 . . ?
N34 C63 C64 121.7(7) . . ?
N34 C63 H63 119.2 . . ?
C64 C63 H63 119.2 . . ?
C65 C64 C63 120.5(7) . . ?
C65 C64 N33 120.2(7) . . ?
C63 C64 N33 119.3(7) . . ?
C64 C65 C66 119.3(7) . . ?
C64 C65 H65 120.4 . . ?
C66 C65 H65 120.4 . . ?
C65 C66 C67 117.1(7) . . ?
C65 C66 C68 122.0(7) . . ?
C67 C66 C68 120.9(7) . . ?
N34 C67 C66 124.6(7) . . ?
N34 C67 C69 114.3(7) . . ?
C66 C67 C69 121.0(7) . . ?
F33 C68 F31 107.9(7) . . ?
F33 C68 F32 107.0(7) . . ?
F31 C68 F32 107.0(7) . . ?
F33 C68 C66 111.5(7) . . ?
F31 C68 C66 111.8(7) . . ?
F32 C68 C66 111.4(7) . . ?
N35 C69 C67 178.1(8) . . ?
N31 C93 H93A 109.5 . . ?
N31 C93 H93B 109.5 . . ?
H93A C93 H93B 109.5 . . ?
N31 C93 H93C 109.5 . . ?
H93A C93 H93C 109.5 . . ?
H93B C93 H93C 109.5 . . ?
C70 N41 C94 122.4(7) . . ?
C70 N41 H41 126(6) . . ?
C94 N41 H41 106(6) . . ?
C77 N42 C74 124.2(6) . . ?
C77 N42 C79 112.2(6) . . ?
C74 N42 C79 122.6(6) . . ?
C77 N43 C78 111.2(7) . . ?
C77 N43 C84 123.6(6) . . ?
C78 N43 C84 124.0(6) . . ?
C83 N44 C87 116.7(8) . . ?
O41 C70 N41 122.7(8) . . ?
O41 C70 C71 119.6(7) . . ?
N41 C70 C71 117.7(7) . . ?
C72 C71 C76 117.2(8) . . ?
C72 C71 C70 120.5(7) . . ?
C76 C71 C70 122.1(8) . . ?
F4A C72 C73 121.9(8) . . ?
F4A C72 C71 114.7(8) . . ?
C73 C72 C71 122.9(8) . . ?
C73 C72 H72 118.6 . . ?
C71 C72 H72 118.6 . . ?
C72 C73 C74 118.7(8) . . ?
C72 C73 H73 120.6 . . ?
C74 C73 H73 120.6 . . ?
C73 C74 C75 121.1(7) . . ?
C73 C74 N42 118.9(7) . . ?
C75 C74 N42 119.9(7) . . ?
C74 C75 C76 118.8(8) . . ?
C74 C75 H75 120.6 . . ?
C76 C75 H75 120.6 . . ?
F4B C76 C75 118.9(9) . . ?
F4B C76 C71 119.5(9) . . ?
C75 C76 C71 121.3(8) . . ?
C75 C76 H76 119.4 . . ?
C71 C76 H76 119.4 . . ?
N42 C77 N43 107.6(6) . . ?
N42 C77 S4 127.2(6) . . ?
N43 C77 S4 125.2(6) . . ?
O42 C78 N43 124.7(8) . . ?
O42 C78 C79 128.3(7) . . ?
N43 C78 C79 106.9(7) . . ?
N42 C79 C78 101.7(6) . . ?
N42 C79 C80 118.4(6) . . ?
C78 C79 C80 116.3(7) . . ?
N42 C79 C82 116.9(7) . . ?
C78 C79 C82 114.9(7) . . ?
C80 C79 C82 89.5(6) . . ?
C81B C80 C79 90.5(7) . . ?
C79 C80 C81A 85.5(9) . . ?
C81B C80 H80C 113.6 . . ?
C79 C80 H80C 113.6 . . ?
C81B C80 H80D 113.6 . . ?
C79 C80 H80D 113.6 . . ?
H80C C80 H80D 110.8 . . ?
C79 C80 H80A 114.4 . . ?
C81A C80 H80A 114.4 . . ?
C79 C80 H80B 114.4 . . ?
C81A C80 H80B 114.4 . . ?
H80A C80 H80B 111.5 . . ?
C82 C81A C80 92.0(11) . . ?
C82 C81A H81A 113.3 . . ?
C80 C81A H81A 113.3 . . ?
C82 C81A H81B 113.3 . . ?
C80 C81A H81B 113.3 . . ?
H81A C81A H81B 110.6 . . ?
C80 C81B C82 89.1(8) . . ?
C80 C81B H81C 113.8 . . ?
C82 C81B H81C 113.8 . . ?
C80 C81B H81D 113.8 . . ?
C82 C81B H81D 113.8 . . ?
H81C C81B H81D 111.0 . . ?
C81A C82 C79 88.0(9) . . ?
C79 C82 C81B 88.2(7) . . ?
C79 C82 H82C 114.0 . . ?
C81B C82 H82C 114.0 . . ?
C79 C82 H82D 114.0 . . ?
C81B C82 H82D 114.0 . . ?
H82C C82 H82D 111.2 . . ?
C81A C82 H82A 114.0 . . ?
C79 C82 H82A 114.0 . . ?
C81A C82 H82B 114.0 . . ?
C79 C82 H82B 114.0 . . ?
H82A C82 H82B 111.2 . . ?
N44 C83 C84 124.7(9) . . ?
N44 C83 H83 117.7 . . ?
C84 C83 H83 117.7 . . ?
C85 C84 C83 116.8(8) . . ?
C85 C84 N43 122.2(7) . . ?
C83 C84 N43 120.9(8) . . ?
C86 C85 C84 120.1(8) . . ?
C86 C85 H85 119.9 . . ?
C84 C85 H85 119.9 . . ?
C85 C86 C87 117.9(8) . . ?
C85 C86 C88 121.8(8) . . ?
C87 C86 C88 120.3(8) . . ?
N44 C87 C86 123.8(8) . . ?
N44 C87 C89 115.0(9) . . ?
C86 C87 C89 121.1(9) . . ?
F43 C88 F42 107.2(8) . . ?
F43 C88 F41 107.8(9) . . ?
F42 C88 F41 106.0(9) . . ?
F43 C88 C86 112.5(9) . . ?
F42 C88 C86 111.5(9) . . ?
F41 C88 C86 111.5(8) . . ?
N45 C89 C87 179.8(16) . . ?
N41 C94 H94A 109.5 . . ?
N41 C94 H94B 109.5 . . ?
H94A C94 H94B 109.5 . . ?
N41 C94 H94C 109.5 . . ?
H94A C94 H94C 109.5 . . ?
H94B C94 H94C 109.5 . . ?
C1 N1 C2 120.8(9) . . ?
C1 N1 C3 122.3(10) . . ?
C2 N1 C3 116.7(10) . . ?
O1 C1 N1 126.2(10) . . ?
O1 C1 H1 116.9 . . ?
N1 C1 H1 116.9 . . ?
N1 C2 H2A 109.5 . . ?
N1 C2 H2B 109.5 . . ?
H2A C2 H2B 109.5 . . ?
N1 C2 H2C 109.5 . . ?
H2A C2 H2C 109.5 . . ?
H2B C2 H2C 109.5 . . ?
N1 C3 H3A 109.5 . . ?
N1 C3 H3B 109.5 . . ?
H3A C3 H3B 109.5 . . ?
N1 C3 H3C 109.5 . . ?
H3A C3 H3C 109.5 . . ?
H3B C3 H3C 109.5 . . ?
C4 N2 C6 122.5(8) . . ?
C4 N2 C5 120.1(8) . . ?
C6 N2 C5 117.4(8) . . ?
O2 C4 N2 127.2(9) . . ?
O2 C4 H4 116.4 . . ?
N2 C4 H4 116.4 . . ?
N2 C5 H5A 109.5 . . ?
N2 C5 H5B 109.5 . . ?
H5A C5 H5B 109.5 . . ?
N2 C5 H5C 109.5 . . ?
H5A C5 H5C 109.5 . . ?
H5B C5 H5C 109.5 . . ?
N2 C6 H6A 109.5 . . ?
N2 C6 H6B 109.5 . . ?
H6A C6 H6B 109.5 . . ?
N2 C6 H6C 109.5 . . ?
H6A C6 H6C 109.5 . . ?
H6B C6 H6C 109.5 . . ?

loop_
_geom_bond_atom_site_label_1
_geom_bond_atom_site_label_2
_geom_bond_distance
_geom_bond_site_symmetry_2
_geom_bond_publ_flag
S1 C17 1.635(8) . ?
F1A C12 1.349(12) . ?
F1B C16 1.361(10) . ?
F11 C28 1.337(10) . ?
F12 C28 1.348(9) . ?
F13 C28 1.338(10) . ?
O11 C10 1.230(9) . ?
O12 C18 1.204(9) . ?
N11 C10 1.338(10) . ?
N11 C91 1.438(11) . ?
N11 H11 0.85(5) . ?
N12 C17 1.360(9) . ?
N12 C14 1.437(9) . ?
N12 C19 1.453(10) . ?
N13 C18 1.391(10) . ?
N13 C17 1.404(10) . ?
N13 C24 1.415(9) . ?
N14 C23 1.337(10) . ?
N14 C27 1.342(10) . ?
N15 C29 1.149(11) . ?
C10 C11 1.492(10) . ?
C11 C12 1.385(10) . ?
C11 C16 1.390(11) . ?
C12 C13 1.379(11) . ?
C12 H12 0.9500 . ?
C13 C14 1.367(11) . ?
C13 H13 0.9500 . ?
C14 C15 1.384(10) . ?
C15 C16 1.377(11) . ?
C15 H15 0.9500 . ?
C16 H16 0.9500 . ?
C18 C19 1.506(11) . ?
C19 C22 1.553(10) . ?
C19 C20 1.560(11) . ?
C20 C21 1.542(11) . ?
C20 H20A 0.9900 . ?
C20 H20B 0.9900 . ?
C21 C22 1.554(11) . ?
C21 H21A 0.9900 . ?
C21 H21B 0.9900 . ?
C22 H22A 0.9900 . ?
C22 H22B 0.9900 . ?
C23 C24 1.398(11) . ?
C23 H23 0.9500 . ?
C24 C25 1.376(11) . ?
C25 C26 1.375(11) . ?
C25 H25 0.9500 . ?
C26 C27 1.399(11) . ?
C26 C28 1.487(11) . ?
C27 C29 1.442(12) . ?
C91 H91A 0.9800 . ?
C91 H91B 0.9800 . ?
C91 H91C 0.9800 . ?
S2 C37 1.643(8) . ?
F2A C32 1.347(11) . ?
F2B C36 1.349(11) . ?
F21 C48 1.336(11) . ?
F22 C48 1.329(11) . ?
F23 C48 1.333(11) . ?
O21 C30 1.243(9) . ?
O22 C38 1.205(10) . ?
N21 C30 1.297(10) . ?
N21 C92 1.463(11) . ?
N21 H21 0.85(5) . ?
N22 C37 1.354(9) . ?
N22 C34 1.435(9) . ?
N22 C39 1.459(9) . ?
N23 C37 1.395(10) . ?
N23 C38 1.415(10) . ?
N23 C44 1.434(10) . ?
N24 C43 1.323(10) . ?
N24 C47 1.339(11) . ?
N25 C49 1.144(11) . ?
C30 C31 1.502(11) . ?
C31 C36 1.379(11) . ?
C31 C32 1.393(10) . ?
C32 C33 1.383(11) . ?
C32 H32 0.9500 . ?
C33 C34 1.387(10) . ?
C33 H33 0.9500 . ?
C34 C35 1.383(10) . ?
C35 C36 1.373(11) . ?
C35 H35 0.9500 . ?
C36 H36 0.9500 . ?
C38 C39 1.502(11) . ?
C39 C42 1.529(10) . ?
C39 C40 1.553(10) . ?
C40 C41 1.540(11) . ?
C40 H40A 0.9900 . ?
C40 H40B 0.9900 . ?
C41 C42 1.545(11) . ?
C41 H41A 0.9900 . ?
C41 H41B 0.9900 . ?
C42 H42A 0.9900 . ?
C42 H42B 0.9900 . ?
C43 C44 1.359(11) . ?
C43 H43 0.9500 . ?
C44 C45 1.378(11) . ?
C45 C46 1.390(11) . ?
C45 H45 0.9500 . ?
C46 C47 1.384(12) . ?
C46 C48 1.484(12) . ?
C47 C49 1.451(12) . ?
C92 H92A 0.9800 . ?
C92 H92B 0.9800 . ?
C92 H92C 0.9800 . ?
S3 C57 1.655(8) . ?
F3A C52 1.288(11) . ?
F3B C56 1.226(14) . ?
F31 C68 1.329(9) . ?
F32 C68 1.337(9) . ?
F33 C68 1.328(9) . ?
O31 C50 1.237(10) . ?
N31 C50 1.308(11) . ?
N31 C93 1.475(10) . ?
N31 H31 0.85(5) . ?
N32 C57 1.327(10) . ?
N32 C54 1.440(9) . ?
N32 C59 1.471(9) . ?
N33 C57 1.392(10) . ?
N33 C58 1.403(10) . ?
N33 C64 1.424(10) . ?
N34 C63 1.336(10) . ?
N34 C67 1.344(10) . ?
N35 C69 1.152(11) . ?
O32 C58 1.208(9) . ?
C50 C51 1.492(11) . ?
C51 C52 1.396(12) . ?
C51 C56 1.397(11) . ?
C52 C53 1.370(11) . ?
C52 H52 0.9500 . ?
C53 C54 1.391(11) . ?
C53 H53 0.9500 . ?
C54 C55 1.367(12) . ?
C55 C56 1.397(11) . ?
C55 H55 0.9500 . ?
C56 H56 0.9500 . ?
C58 C59 1.492(11) . ?
C59 C62 1.534(10) . ?
C59 C60 1.546(11) . ?
C60 C61 1.575(12) . ?
C60 H60A 0.9900 . ?
C60 H60B 0.9900 . ?
C61 C62 1.551(11) . ?
C61 H61A 0.9900 . ?
C61 H61B 0.9900 . ?
C62 H62A 0.9900 . ?
C62 H62B 0.9900 . ?
C63 C64 1.399(11) . ?
C63 H63 0.9500 . ?
C64 C65 1.355(11) . ?
C65 C66 1.380(11) . ?
C65 H65 0.9500 . ?
C66 C67 1.394(11) . ?
C66 C68 1.492(12) . ?
C67 C69 1.456(12) . ?
C93 H93A 0.9800 . ?
C93 H93B 0.9800 . ?
C93 H93C 0.9800 . ?
S4 C77 1.653(8) . ?
F4A C72 1.338(11) . ?
F4B C76 1.260(14) . ?
F41 C88 1.341(13) . ?
F42 C88 1.334(11) . ?
F43 C88 1.319(13) . ?
O41 C70 1.246(9) . ?
O42 C78 1.215(9) . ?
N41 C70 1.334(10) . ?
N41 C94 1.438(10) . ?
N41 H41 0.84(5) . ?
N42 C77 1.353(10) . ?
N42 C74 1.440(10) . ?
N42 C79 1.470(9) . ?
N43 C77 1.378(10) . ?
N43 C78 1.402(10) . ?
N43 C84 1.410(10) . ?
N44 C83 1.319(12) . ?
N44 C87 1.334(12) . ?
N45 C89 1.147(13) . ?
C70 C71 1.502(11) . ?
C71 C72 1.379(12) . ?
C71 C76 1.394(11) . ?
C72 C73 1.360(11) . ?
C72 H72 0.9500 . ?
C73 C74 1.377(11) . ?
C73 H73 0.9500 . ?
C74 C75 1.380(11) . ?
C75 C76 1.382(12) . ?
C75 H75 0.9500 . ?
C76 H76 0.9500 . ?
C78 C79 1.491(12) . ?
C79 C80 1.547(11) . ?
C79 C82 1.547(11) . ?
C80 C81B 1.521(14) . ?
C80 C81A 1.549(19) . ?
C80 H80C 0.9900 . ?
C80 H80D 0.9900 . ?
C80 H80A 0.9900 . ?
C80 H80B 0.9900 . ?
C81A C82 1.477(18) . ?
C81A H81A 0.9900 . ?
C81A H81B 0.9900 . ?
C81B C82 1.583(14) . ?
C81B H81C 0.9900 . ?
C81B H81D 0.9900 . ?
C82 H82C 0.9900 . ?
C82 H82D 0.9900 . ?
C82 H82A 0.9900 . ?
C82 H82B 0.9900 . ?
C83 C84 1.386(12) . ?
C83 H83 0.9500 . ?
C84 C85 1.383(11) . ?
C85 C86 1.367(12) . ?
C85 H85 0.9500 . ?
C86 C87 1.380(13) . ?
C86 C88 1.502(13) . ?
C87 C89 1.466(15) . ?
C94 H94A 0.9800 . ?
C94 H94B 0.9800 . ?
C94 H94C 0.9800 . ?
O1 C1 1.241(13) . ?
N1 C1 1.308(14) . ?
N1 C2 1.437(13) . ?
N1 C3 1.442(13) . ?
C1 H1 0.9500 . ?
C2 H2A 0.9800 . ?
C2 H2B 0.9800 . ?
C2 H2C 0.9800 . ?
C3 H3A 0.9800 . ?
C3 H3B 0.9800 . ?
C3 H3C 0.9800 . ?
O2 C4 1.241(11) . ?
N2 C4 1.302(12) . ?
N2 C6 1.443(12) . ?
N2 C5 1.459(11) . ?
C4 H4 0.9500 . ?
C5 H5A 0.9800 . ?
C5 H5B 0.9800 . ?
C5 H5C 0.9800 . ?
C6 H6A 0.9800 . ?
C6 H6B 0.9800 . ?
C6 H6C 0.9800 . ?

loop_
_geom_hbond_atom_site_label_D
_geom_hbond_atom_site_label_H
_geom_hbond_atom_site_label_A
_geom_hbond_distance_DH
_geom_hbond_distance_HA
_geom_hbond_distance_DA
_geom_hbond_angle_DHA
_geom_hbond_site_symmetry_A
N11 H11 O31 0.85(5) 1.96(6) 2.756(9) 156(9) .
N21 H21 O41 0.85(5) 1.97(5) 2.811(9) 169(9) .
N31 H31 O21 0.85(5) 2.08(5) 2.936(9) 175(9) 1_445
N41 H41 O11 0.84(5) 2.07(5) 2.883(8) 163(8) 1_655

loop_
_geom_torsion_atom_site_label_1
_geom_torsion_atom_site_label_2
_geom_torsion_atom_site_label_3
_geom_torsion_atom_site_label_4
_geom_torsion
_geom_torsion_site_symmetry_1
_geom_torsion_site_symmetry_2
_geom_torsion_site_symmetry_3
_geom_torsion_site_symmetry_4
_geom_torsion_publ_flag
C91 N11 C10 O11 4.9(13) . . . . ?
C91 N11 C10 C11 -176.4(7) . . . . ?
O11 C10 C11 C12 -136.1(8) . . . . ?
N11 C10 C11 C12 45.2(10) . . . . ?
O11 C10 C11 C16 40.5(11) . . . . ?
N11 C10 C11 C16 -138.3(8) . . . . ?
C16 C11 C12 F1A -168.3(9) . . . . ?
C10 C11 C12 F1A 8.4(13) . . . . ?
C16 C11 C12 C13 1.0(11) . . . . ?
C10 C11 C12 C13 177.7(7) . . . . ?
F1A C12 C13 C14 170.3(8) . . . . ?
C11 C12 C13 C14 0.2(12) . . . . ?
C12 C13 C14 C15 0.5(11) . . . . ?
C12 C13 C14 N12 177.5(7) . . . . ?
C17 N12 C14 C13 87.3(9) . . . . ?
C19 N12 C14 C13 -91.8(9) . . . . ?
C17 N12 C14 C15 -95.7(9) . . . . ?
C19 N12 C14 C15 85.3(9) . . . . ?
C13 C14 C15 C16 -2.5(11) . . . . ?
N12 C14 C15 C16 -179.5(6) . . . . ?
C14 C15 C16 F1B -177.5(7) . . . . ?
C14 C15 C16 C11 3.9(11) . . . . ?
C12 C11 C16 F1B 178.2(7) . . . . ?
C10 C11 C16 F1B 1.5(11) . . . . ?
C12 C11 C16 C15 -3.1(11) . . . . ?
C10 C11 C16 C15 -179.9(7) . . . . ?
C14 N12 C17 N13 -176.8(6) . . . . ?
C19 N12 C17 N13 2.3(8) . . . . ?
C14 N12 C17 S1 4.6(10) . . . . ?
C19 N12 C17 S1 -176.3(5) . . . . ?
C18 N13 C17 N12 2.9(8) . . . . ?
C24 N13 C17 N12 -177.3(6) . . . . ?
C18 N13 C17 S1 -178.5(6) . . . . ?
C24 N13 C17 S1 1.3(10) . . . . ?
C17 N13 C18 O12 174.5(7) . . . . ?
C24 N13 C18 O12 -5.3(12) . . . . ?
C17 N13 C18 C19 -6.5(8) . . . . ?
C24 N13 C18 C19 173.6(6) . . . . ?
C17 N12 C19 C18 -5.9(8) . . . . ?
C14 N12 C19 C18 173.2(6) . . . . ?
C17 N12 C19 C22 120.2(7) . . . . ?
C14 N12 C19 C22 -60.7(10) . . . . ?
C17 N12 C19 C20 -132.4(7) . . . . ?
C14 N12 C19 C20 46.7(10) . . . . ?
O12 C18 C19 N12 -173.9(8) . . . . ?
N13 C18 C19 N12 7.2(7) . . . . ?
O12 C18 C19 C22 56.7(11) . . . . ?
N13 C18 C19 C22 -122.2(7) . . . . ?
O12 C18 C19 C20 -42.4(11) . . . . ?
N13 C18 C19 C20 138.7(6) . . . . ?
N12 C19 C20 C21 -142.3(7) . . . . ?
C18 C19 C20 C21 96.4(7) . . . . ?
C22 C19 C20 C21 -19.0(6) . . . . ?
C19 C20 C21 C22 18.9(6) . . . . ?
N12 C19 C22 C21 143.9(7) . . . . ?
C18 C19 C22 C21 -95.9(7) . . . . ?
C20 C19 C22 C21 18.8(6) . . . . ?
C20 C21 C22 C19 -19.0(6) . . . . ?
C27 N14 C23 C24 1.4(11) . . . . ?
N14 C23 C24 C25 1.7(11) . . . . ?
N14 C23 C24 N13 -178.3(7) . . . . ?
C18 N13 C24 C25 129.7(8) . . . . ?
C17 N13 C24 C25 -50.1(10) . . . . ?
C18 N13 C24 C23 -50.2(10) . . . . ?
C17 N13 C24 C23 130.0(7) . . . . ?
C23 C24 C25 C26 -1.7(11) . . . . ?
N13 C24 C25 C26 178.3(6) . . . . ?
C24 C25 C26 C27 -1.2(10) . . . . ?
C24 C25 C26 C28 -176.9(7) . . . . ?
C23 N14 C27 C26 -4.5(11) . . . . ?
C23 N14 C27 C29 176.0(7) . . . . ?
C25 C26 C27 N14 4.5(11) . . . . ?
C28 C26 C27 N14 -179.7(7) . . . . ?
C25 C26 C27 C29 -176.1(7) . . . . ?
C28 C26 C27 C29 -0.3(11) . . . . ?
C25 C26 C28 F11 117.6(8) . . . . ?
C27 C26 C28 F11 -58.0(10) . . . . ?
C25 C26 C28 F13 -3.0(10) . . . . ?
C27 C26 C28 F13 -178.7(7) . . . . ?
C25 C26 C28 F12 -123.1(8) . . . . ?
C27 C26 C28 F12 61.2(10) . . . . ?
C92 N21 C30 O21 -3.3(13) . . . . ?
C92 N21 C30 C31 175.7(8) . . . . ?
O21 C30 C31 C36 -43.7(10) . . . . ?
N21 C30 C31 C36 137.3(8) . . . . ?
O21 C30 C31 C32 133.0(8) . . . . ?
N21 C30 C31 C32 -46.0(10) . . . . ?
C36 C31 C32 F2A 173.5(7) . . . . ?
C30 C31 C32 F2A -3.3(11) . . . . ?
C36 C31 C32 C33 -0.1(11) . . . . ?
C30 C31 C32 C33 -176.9(7) . . . . ?
F2A C32 C33 C34 -173.7(7) . . . . ?
C31 C32 C33 C34 0.0(11) . . . . ?
C32 C33 C34 C35 -0.8(11) . . . . ?
C32 C33 C34 N22 -179.2(6) . . . . ?
C37 N22 C34 C35 101.6(8) . . . . ?
C39 N22 C34 C35 -81.0(9) . . . . ?
C37 N22 C34 C33 -79.9(8) . . . . ?
C39 N22 C34 C33 97.5(8) . . . . ?
C33 C34 C35 C36 1.4(11) . . . . ?
N22 C34 C35 C36 179.9(6) . . . . ?
C34 C35 C36 F2B 177.0(8) . . . . ?
C34 C35 C36 C31 -1.5(11) . . . . ?
C32 C31 C36 F2B -177.6(8) . . . . ?
C30 C31 C36 F2B -0.8(11) . . . . ?
C32 C31 C36 C35 0.8(11) . . . . ?
C30 C31 C36 C35 177.6(7) . . . . ?
C34 N22 C37 N23 -179.9(6) . . . . ?
C39 N22 C37 N23 2.5(8) . . . . ?
C34 N22 C37 S2 -1.8(10) . . . . ?
C39 N22 C37 S2 -179.4(5) . . . . ?
C38 N23 C37 N22 -4.1(8) . . . . ?
C44 N23 C37 N22 177.5(6) . . . . ?
C38 N23 C37 S2 177.7(6) . . . . ?
C44 N23 C37 S2 -0.6(10) . . . . ?
C37 N23 C38 O22 -176.1(8) . . . . ?
C44 N23 C38 O22 2.3(12) . . . . ?
C37 N23 C38 C39 4.1(8) . . . . ?
C44 N23 C38 C39 -177.5(6) . . . . ?
C37 N22 C39 C38 -0.1(8) . . . . ?
C34 N22 C39 C38 -177.6(6) . . . . ?
C37 N22 C39 C42 -127.1(7) . . . . ?
C34 N22 C39 C42 55.4(9) . . . . ?
C37 N22 C39 C40 124.0(7) . . . . ?
C34 N22 C39 C40 -53.6(9) . . . . ?
O22 C38 C39 N22 177.8(9) . . . . ?
N23 C38 C39 N22 -2.4(7) . . . . ?
O22 C38 C39 C42 -50.3(11) . . . . ?
N23 C38 C39 C42 129.5(7) . . . . ?
O22 C38 C39 C40 48.5(12) . . . . ?
N23 C38 C39 C40 -131.7(7) . . . . ?
N22 C39 C40 C41 144.1(7) . . . . ?
C38 C39 C40 C41 -96.6(7) . . . . ?
C42 C39 C40 C41 18.2(6) . . . . ?
C39 C40 C41 C42 -18.0(6) . . . . ?
N22 C39 C42 C41 -143.1(7) . . . . ?
C38 C39 C42 C41 95.2(7) . . . . ?
C40 C39 C42 C41 -18.2(6) . . . . ?
C40 C41 C42 C39 18.3(6) . . . . ?
C47 N24 C43 C44 2.5(12) . . . . ?
N24 C43 C44 C45 -3.5(12) . . . . ?
N24 C43 C44 N23 177.8(7) . . . . ?
C37 N23 C44 C43 -127.1(8) . . . . ?
C38 N23 C44 C43 54.7(10) . . . . ?
C37 N23 C44 C45 54.2(10) . . . . ?
C38 N23 C44 C45 -123.9(8) . . . . ?
C43 C44 C45 C46 2.0(11) . . . . ?
N23 C44 C45 C46 -179.4(7) . . . . ?
C44 C45 C46 C47 0.2(11) . . . . ?
C44 C45 C46 C48 178.8(8) . . . . ?
C43 N24 C47 C46 0.0(12) . . . . ?
C43 N24 C47 C49 -177.8(7) . . . . ?
C45 C46 C47 N24 -1.3(12) . . . . ?
C48 C46 C47 N24 -179.8(8) . . . . ?
C45 C46 C47 C49 176.3(7) . . . . ?
C48 C46 C47 C49 -2.3(12) . . . . ?
C47 C46 C48 F22 178.9(8) . . . . ?
C45 C46 C48 F22 0.4(12) . . . . ?
C47 C46 C48 F23 58.5(11) . . . . ?
C45 C46 C48 F23 -120.0(9) . . . . ?
C47 C46 C48 F21 -60.1(11) . . . . ?
C45 C46 C48 F21 121.4(9) . . . . ?
C93 N31 C50 O31 2.3(14) . . . . ?
C93 N31 C50 C51 -177.9(7) . . . . ?
O31 C50 C51 C52 44.4(12) . . . . ?
N31 C50 C51 C52 -135.4(8) . . . . ?
O31 C50 C51 C56 -132.3(10) . . . . ?
N31 C50 C51 C56 47.9(11) . . . . ?
C56 C51 C52 F3A -178.3(8) . . . . ?
C50 C51 C52 F3A 4.7(12) . . . . ?
C56 C51 C52 C53 -0.3(12) . . . . ?
C50 C51 C52 C53 -177.3(7) . . . . ?
F3A C52 C53 C54 -179.7(8) . . . . ?
C51 C52 C53 C54 2.5(12) . . . . ?
C52 C53 C54 C55 -3.5(12) . . . . ?
C52 C53 C54 N32 -179.1(7) . . . . ?
C57 N32 C54 C55 106.6(9) . . . . ?
C59 N32 C54 C55 -88.4(9) . . . . ?
C57 N32 C54 C53 -77.7(10) . . . . ?
C59 N32 C54 C53 87.3(9) . . . . ?
C53 C54 C55 C56 2.4(12) . . . . ?
N32 C54 C55 C56 177.8(7) . . . . ?
C52 C51 C56 F3B -178.8(10) . . . . ?
C50 C51 C56 F3B -2.0(14) . . . . ?
C52 C51 C56 C55 -0.9(12) . . . . ?
C50 C51 C56 C55 175.9(7) . . . . ?
C54 C55 C56 F3B 177.8(11) . . . . ?
C54 C55 C56 C51 -0.1(12) . . . . ?
C54 N32 C57 N33 166.6(7) . . . . ?
C59 N32 C57 N33 0.4(9) . . . . ?
C54 N32 C57 S3 -12.7(12) . . . . ?
C59 N32 C57 S3 -178.9(6) . . . . ?
C58 N33 C57 N32 -4.1(9) . . . . ?
C64 N33 C57 N32 -175.4(7) . . . . ?
C58 N33 C57 S3 175.2(6) . . . . ?
C64 N33 C57 S3 4.0(11) . . . . ?
C57 N33 C58 O32 -174.9(7) . . . . ?
C64 N33 C58 O32 -3.7(12) . . . . ?
C57 N33 C58 C59 6.0(8) . . . . ?
C64 N33 C58 C59 177.3(7) . . . . ?
C57 N32 C59 C58 3.1(8) . . . . ?
C54 N32 C59 C58 -163.5(7) . . . . ?
C57 N32 C59 C62 -121.7(8) . . . . ?
C54 N32 C59 C62 71.8(9) . . . . ?
C57 N32 C59 C60 130.4(8) . . . . ?
C54 N32 C59 C60 -36.2(10) . . . . ?
O32 C58 C59 N32 175.7(8) . . . . ?
N33 C58 C59 N32 -5.3(8) . . . . ?
O32 C58 C59 C62 -54.6(11) . . . . ?
N33 C58 C59 C62 124.4(7) . . . . ?
O32 C58 C59 C60 44.8(11) . . . . ?
N33 C58 C59 C60 -136.2(6) . . . . ?
N32 C59 C60 C61 141.2(7) . . . . ?
C58 C59 C60 C61 -97.4(7) . . . . ?
C62 C59 C60 C61 16.7(6) . . . . ?
C59 C60 C61 C62 -16.5(6) . . . . ?
N32 C59 C62 C61 -141.4(7) . . . . ?
C58 C59 C62 C61 98.9(7) . . . . ?
C60 C59 C62 C61 -17.0(6) . . . . ?
C60 C61 C62 C59 16.7(6) . . . . ?
C67 N34 C63 C64 -0.7(10) . . . . ?
N34 C63 C64 C65 1.5(11) . . . . ?
N34 C63 C64 N33 -179.0(6) . . . . ?
C57 N33 C64 C65 107.7(9) . . . . ?
C58 N33 C64 C65 -62.4(10) . . . . ?
C57 N33 C64 C63 -71.8(9) . . . . ?
C58 N33 C64 C63 118.1(8) . . . . ?
C63 C64 C65 C66 -0.6(11) . . . . ?
N33 C64 C65 C66 179.9(6) . . . . ?
C64 C65 C66 C67 -1.0(11) . . . . ?
C64 C65 C66 C68 176.2(7) . . . . ?
C63 N34 C67 C66 -1.0(11) . . . . ?
C63 N34 C67 C69 178.5(6) . . . . ?
C65 C66 C67 N34 1.9(11) . . . . ?
C68 C66 C67 N34 -175.4(7) . . . . ?
C65 C66 C67 C69 -177.6(7) . . . . ?
C68 C66 C67 C69 5.2(11) . . . . ?
C65 C66 C68 F33 -122.2(8) . . . . ?
C67 C66 C68 F33 54.9(10) . . . . ?
C65 C66 C68 F31 -1.3(11) . . . . ?
C67 C66 C68 F31 175.8(7) . . . . ?
C65 C66 C68 F32 118.3(8) . . . . ?
C67 C66 C68 F32 -64.5(9) . . . . ?
C94 N41 C70 O41 -0.4(13) . . . . ?
C94 N41 C70 C71 179.0(7) . . . . ?
O41 C70 C71 C72 -47.9(11) . . . . ?
N41 C70 C71 C72 132.7(8) . . . . ?
O41 C70 C71 C76 127.3(8) . . . . ?
N41 C70 C71 C76 -52.1(10) . . . . ?
C76 C71 C72 F4A 171.1(7) . . . . ?
C70 C71 C72 F4A -13.5(11) . . . . ?
C76 C71 C72 C73 -0.7(11) . . . . ?
C70 C71 C72 C73 174.7(7) . . . . ?
F4A C72 C73 C74 -171.6(8) . . . . ?
C71 C72 C73 C74 -0.3(12) . . . . ?
C72 C73 C74 C75 1.5(11) . . . . ?
C72 C73 C74 N42 177.8(7) . . . . ?
C77 N42 C74 C73 82.7(10) . . . . ?
C79 N42 C74 C73 -84.7(9) . . . . ?
C77 N42 C74 C75 -100.9(9) . . . . ?
C79 N42 C74 C75 91.6(9) . . . . ?
C73 C74 C75 C76 -1.5(11) . . . . ?
N42 C74 C75 C76 -177.7(7) . . . . ?
C74 C75 C76 F4B 173.5(10) . . . . ?
C74 C75 C76 C71 0.4(12) . . . . ?
C72 C71 C76 F4B -172.4(10) . . . . ?
C70 C71 C76 F4B 12.3(13) . . . . ?
C72 C71 C76 C75 0.7(11) . . . . ?
C70 C71 C76 C75 -174.6(7) . . . . ?
C74 N42 C77 N43 -168.2(7) . . . . ?
C79 N42 C77 N43 0.4(9) . . . . ?
C74 N42 C77 S4 14.0(12) . . . . ?
C79 N42 C77 S4 -177.4(6) . . . . ?
C78 N43 C77 N42 4.2(9) . . . . ?
C84 N43 C77 N42 172.0(7) . . . . ?
C78 N43 C77 S4 -177.9(6) . . . . ?
C84 N43 C77 S4 -10.2(11) . . . . ?
C77 N43 C78 O42 175.2(8) . . . . ?
C84 N43 C78 O42 7.5(13) . . . . ?
C77 N43 C78 C79 -7.0(9) . . . . ?
C84 N43 C78 C79 -174.6(7) . . . . ?
C77 N42 C79 C78 -4.3(8) . . . . ?
C74 N42 C79 C78 164.5(7) . . . . ?
C77 N42 C79 C80 -133.1(8) . . . . ?
C74 N42 C79 C80 35.7(11) . . . . ?
C77 N42 C79 C82 121.7(8) . . . . ?
C74 N42 C79 C82 -69.6(9) . . . . ?
O42 C78 C79 N42 -175.7(8) . . . . ?
N43 C78 C79 N42 6.5(8) . . . . ?
O42 C78 C79 C80 -45.6(12) . . . . ?
N43 C78 C79 C80 136.7(7) . . . . ?
O42 C78 C79 C82 57.1(11) . . . . ?
N43 C78 C79 C82 -120.7(7) . . . . ?
N42 C79 C80 C81B -133.4(9) . . . . ?
C78 C79 C80 C81B 104.9(9) . . . . ?
C82 C79 C80 C81B -12.8(9) . . . . ?
N42 C79 C80 C81A -104.4(13) . . . . ?
C78 C79 C80 C81A 134.0(12) . . . . ?
C82 C79 C80 C81A 16.2(12) . . . . ?
C79 C80 C81A C82 -17.0(12) . . . . ?
C79 C80 C81B C82 12.6(8) . . . . ?
C80 C81A C82 C79 17.0(12) . . . . ?
N42 C79 C82 C81A 104.9(13) . . . . ?
C78 C79 C82 C81A -136.0(13) . . . . ?
C80 C79 C82 C81A -17.0(13) . . . . ?
N42 C79 C82 C81B 134.3(9) . . . . ?
C78 C79 C82 C81B -106.7(9) . . . . ?
C80 C79 C82 C81B 12.3(8) . . . . ?
C80 C81B C82 C79 -12.6(8) . . . . ?
C87 N44 C83 C84 -1.2(16) . . . . ?
N44 C83 C84 C85 -0.5(14) . . . . ?
N44 C83 C84 N43 177.5(9) . . . . ?
C77 N43 C84 C85 -80.3(10) . . . . ?
C78 N43 C84 C85 85.9(10) . . . . ?
C77 N43 C84 C83 101.8(10) . . . . ?
C78 N43 C84 C83 -92.0(10) . . . . ?
C83 C84 C85 C86 2.1(12) . . . . ?
N43 C84 C85 C86 -175.9(7) . . . . ?
C84 C85 C86 C87 -1.9(12) . . . . ?
C84 C85 C86 C88 178.7(8) . . . . ?
C83 N44 C87 C86 1.3(15) . . . . ?
C83 N44 C87 C89 -178.9(9) . . . . ?
C85 C86 C87 N44 0.2(14) . . . . ?
C88 C86 C87 N44 179.5(9) . . . . ?
C85 C86 C87 C89 -179.6(8) . . . . ?
C88 C86 C87 C89 -0.2(13) . . . . ?
C85 C86 C88 F43 115.2(10) . . . . ?
C87 C86 C88 F43 -64.1(12) . . . . ?
C85 C86 C88 F42 -124.3(10) . . . . ?
C87 C86 C88 F42 56.4(13) . . . . ?
C85 C86 C88 F41 -6.1(13) . . . . ?
C87 C86 C88 F41 174.6(8) . . . . ?
C2 N1 C1 O1 -0.4(17) . . . . ?
C3 N1 C1 O1 176.1(11) . . . . ?
C6 N2 C4 O2 -179.5(9) . . . . ?
C5 N2 C4 O2 -1.3(14) . . . . ?
